data_7714671
loop_
_publ_author_name
'Tsurusaki, Akihiro'
'Takechi, Shingo'
'Kamikawa, Ken'

_publ_section_title
;
 Diphosphene with a phosphineborane tether and its rhodium complex.
;
_journal_issue 7
_journal_name_full 'Dalton transactions (Cambridge, England : 2003)'
_journal_page_first 2929
_journal_page_last 2936
_journal_paper_doi 10.1039/d3dt03509c
_journal_volume 53
_journal_year 2024
_chemical_formula_moiety 'C45 H64 B P3'
_chemical_formula_sum 'C45 H64 B P3'
_chemical_formula_weight 708.68
_chemical_name_common diphosphene
_chemical_properties_physical Air-sensitive,Moisture-sensitive,Oxygen-sensitive
_chemical_temperature_decomposition 410.15
_space_group_crystal_system triclinic
_space_group_IT_number 2
_space_group_name_Hall '-P 1'
_space_group_name_H-M_alt 'P -1'
_atom_sites_solution_hydrogens geom
_audit_creation_method SHELXL-2014/7
_audit_update_record
;
2023-10-16 deposited with the CCDC.	2023-12-01 downloaded from the CCDC.
;
_cell_angle_alpha 102.317(4)
_cell_angle_beta 101.497(4)
_cell_angle_gamma 100.4456(13)
_cell_formula_units_Z 2
_cell_length_a 9.875(4)
_cell_length_b 12.159(4)
_cell_length_c 19.275(7)
_cell_measurement_reflns_used 5024
_cell_measurement_temperature 103(2)
_cell_measurement_theta_max 27.4816
_cell_measurement_theta_min 3.0959
_cell_volume 2154.3(14)
_computing_cell_refinement 'CrystalClear (Rigaku Inc., 2008)'
_computing_data_collection 'CrystalClear (Rigaku Inc., 2008)'
_computing_data_reduction 'CrystalClear (Rigaku Inc., 2008)'
_computing_molecular_graphics '<i>ORTEP-3</i> (Farrugia, 1997)'
_computing_publication_material '<i>SHELXL-2014/7</i> and <i>Yadokari-XG 2009</i> (Kabuto <i>et al.</i>, 2009)'
_computing_structure_refinement 'SHELXL-2014/7 (Sheldrick, 2014)'
_computing_structure_solution 'SIR2014 (Giacovazzo <i>et al.</i>, 2015)'
_diffrn_ambient_temperature 103(2)
_diffrn_detector_area_resol_mean 28.5714
_diffrn_measured_fraction_theta_full 0.991
_diffrn_measured_fraction_theta_max 0.985
_diffrn_measurement_device_type 'Saturn724+ (4x4 bin mode)'
_diffrn_measurement_method dtprofit.ref
_diffrn_radiation_detector CCD
_diffrn_radiation_monochromator Confocal
_diffrn_radiation_type MoK\a
_diffrn_radiation_wavelength 0.71075
_diffrn_reflns_av_R_equivalents 0.0353
_diffrn_reflns_av_unetI/netI 0.0481
_diffrn_reflns_Laue_measured_fraction_full 0.991
_diffrn_reflns_Laue_measured_fraction_max 0.985
_diffrn_reflns_limit_h_max 12
_diffrn_reflns_limit_h_min -12
_diffrn_reflns_limit_k_max 14
_diffrn_reflns_limit_k_min -15
_diffrn_reflns_limit_l_max 25
_diffrn_reflns_limit_l_min -25
_diffrn_reflns_number 22513
_diffrn_reflns_point_group_measured_fraction_full 0.991
_diffrn_reflns_point_group_measured_fraction_max 0.985
_diffrn_reflns_theta_full 25.242
_diffrn_reflns_theta_max 27.495
_diffrn_reflns_theta_min 3.096
_diffrn_source 'Rotating Anode'
_exptl_absorpt_coefficient_mu 0.167
_exptl_absorpt_correction_T_max 1.0000
_exptl_absorpt_correction_T_min 0.9160
_exptl_absorpt_correction_type multi-scan
_exptl_crystal_colour Orange
_exptl_crystal_density_diffrn 1.093
_exptl_crystal_description Prism
_exptl_crystal_F_000 768
_exptl_crystal_recrystallization_method 'Re-crystallisation from solvent: hexane'
_exptl_crystal_size_max 0.170
_exptl_crystal_size_mid 0.150
_exptl_crystal_size_min 0.100
_refine_diff_density_max 0.419
_refine_diff_density_min -0.229
_refine_diff_density_rms 0.049
_refine_ls_extinction_method none
_refine_ls_goodness_of_fit_ref 1.053
_refine_ls_hydrogen_treatment mixed
_refine_ls_matrix_type full
_refine_ls_number_parameters 526
_refine_ls_number_reflns 9741
_refine_ls_number_restraints 6
_refine_ls_restrained_S_all 1.053
_refine_ls_R_factor_all 0.0614
_refine_ls_R_factor_gt 0.0437
_refine_ls_shift/su_max 0.001
_refine_ls_shift/su_mean 0.000
_refine_ls_structure_factor_coef Fsqd
_refine_ls_weighting_details 'w=1/[\s^2^(Fo^2^)+(0.0679P)^2^] where P=(Fo^2^+2Fc^2^)/3'
_refine_ls_weighting_scheme calc
_refine_ls_wR_factor_gt 0.1104
_refine_ls_wR_factor_ref 0.1197
_reflns_Friedel_coverage 0.000
_reflns_number_gt 7426
_reflns_number_total 9741
_reflns_threshold_expression 'I > 2\s(I)'
_cod_data_source_file d3dt03509c2.cif
_cod_data_source_block PPBH3
_cod_depositor_comments
;
The following automatic conversions were performed:

data name '_chemical_melting_point' was changed to
'_chemical_temperature_decomposition' since the value had been given
as '137 \%C, decomp.'. The value '137 \%C, decomp.' was changed to
'410.15' -- it was converted from degrees Celsius (C) to kelvins (K).

data item '_exptl_absorpt_correction_type' value 'Multi-scan' was
changed to 'multi-scan' in accordance with the
/home/data/users/saulius/crontab/automatic-downloads/rss-feeds/RSC/lib/dictionaries/cif_core.dic
dictionary named 'cif_core.dic' version 2.4.2 last updated on
2011-04-26.

Automatic conversion script
Id: cif_fix_values 8170 2020-07-09 18:12:32Z antanas 

 Adding full bibliography for 7714671--7714672.cif.
;
_cod_original_cell_volume 2154.2(13)
_cod_database_code 7714671
_shelx_shelxl_version_number 2014/7
_shelx_space_group_comment
;
The symmetry employed for this shelxl refinement is uniquely defined
by the following loop, which should always be used as a source of
symmetry information in preference to the above space-group names.
They are only intended as comments.
;
_shelx_estimated_absorpt_t_min 0.972
_shelx_estimated_absorpt_t_max 0.984

loop_
_space_group_symop_operation_xyz
'x, y, z'
'-x, -y, -z'

loop_
_atom_site_label
_atom_site_type_symbol
_atom_site_fract_x
_atom_site_fract_y
_atom_site_fract_z
_atom_site_U_iso_or_equiv
_atom_site_adp_type
_atom_site_occupancy
_atom_site_site_symmetry_order
_atom_site_calc_flag
_atom_site_refinement_flags_posn
_atom_site_refinement_flags_adp
_atom_site_refinement_flags_occupancy
_atom_site_disorder_assembly
_atom_site_disorder_group
P2 P 0.28213(4) 0.03635(4) 0.25111(2) 0.02450(11) Uani 1 1 d . . . . .
P1 P 0.31013(4) -0.12028(4) 0.20036(2) 0.02492(11) Uani 1 1 d . . . . .
P3 P 0.59847(4) -0.18793(4) 0.39732(2) 0.02262(14) Uani 0.8957(14) 1 d . . P A 1
C28 C 0.35432(15) 0.12403(13) 0.19290(8) 0.0209(3) Uani 1 1 d . . . . .
C1 C 0.24176(15) -0.21124(13) 0.25788(8) 0.0222(3) Uani 1 1 d . . . . .
C2 C 0.31723(15) -0.18927(13) 0.33150(8) 0.0217(3) Uani 1 1 d . . . . .
C30 C 0.54257(15) 0.18138(13) 0.13557(8) 0.0230(3) Uani 1 1 d . . . . .
H30 H 0.6406 0.1951 0.1359 0.028 Uiso 1 1 calc R U . . .
C32 C 0.30710(16) 0.18259(13) 0.07991(8) 0.0239(3) Uani 1 1 d . . . . .
H32 H 0.2421 0.1978 0.0416 0.029 Uiso 1 1 calc R U . . .
C7 C 0.4648(2) -0.1102(2) 0.36347(15) 0.0203(5) Uani 0.8957(14) 1 d . . P A 1
H7 H 0.4614 -0.0467 0.4044 0.024 Uiso 0.8957(14) 1 calc R U P A 1
H7A H 0.4945 -0.0750 0.3254 0.024 Uiso 0.8957(14) 1 calc R U P A 1
C5 C 0.07113(16) -0.36163(13) 0.27949(8) 0.0254(3) Uani 1 1 d . . . . .
H5 H -0.0117 -0.4231 0.2614 0.030 Uiso 1 1 calc R U . . .
C33 C 0.25736(15) 0.15280(13) 0.13763(8) 0.0230(3) Uani 1 1 d . . . . .
C4 C 0.13895(15) -0.33430(13) 0.35358(8) 0.0225(3) Uani 1 1 d . . . . .
C3 C 0.26221(15) -0.24833(13) 0.37845(8) 0.0233(3) Uani 1 1 d . . . . .
H3 H 0.3112 -0.2286 0.4287 0.028 Uiso 1 1 calc R U . . .
C29 C 0.50138(15) 0.15207(12) 0.19615(8) 0.0208(3) Uani 1 1 d . . . . .
C14 C 0.76536(17) -0.10256(17) 0.39158(12) 0.0220(4) Uani 0.8957(14) 1 d . . P A 1
C31 C 0.44739(16) 0.19123(13) 0.07546(8) 0.0229(3) Uani 1 1 d . . . . .
C20 C 0.08066(16) -0.40507(13) 0.40278(8) 0.0254(3) Uani 1 1 d . . . . .
C6 C 0.11763(16) -0.30405(14) 0.23027(8) 0.0253(3) Uani 1 1 d . . . . .
C19 C 0.8172(2) 0.00989(19) 0.43722(12) 0.0266(4) Uani 0.8957(14) 1 d . . P A 1
H19 H 0.7645 0.0407 0.4696 0.032 Uiso 0.8957(14) 1 calc R U P A 1
C34 C 0.62337(15) 0.15907(14) 0.26236(8) 0.0249(3) Uani 1 1 d . . . . .
C35 C 0.58034(17) 0.17542(14) 0.33544(8) 0.0287(4) Uani 1 1 d . . . . .
H35 H 0.5099 0.1065 0.3342 0.043 Uiso 1 1 calc R U . . .
H35A H 0.5393 0.2433 0.3433 0.043 Uiso 1 1 calc R U . . .
H35B H 0.6644 0.1870 0.3755 0.043 Uiso 1 1 calc R U . . .
C23 C 0.16480(19) -0.35724(16) 0.48282(9) 0.0343(4) Uani 1 1 d . . . . .
H23 H 0.2638 -0.3625 0.4869 0.051 Uiso 1 1 calc R U . . .
H23A H 0.1230 -0.4025 0.5130 0.051 Uiso 1 1 calc R U . . .
H23B H 0.1615 -0.2761 0.4999 0.051 Uiso 1 1 calc R U . . .
C22 C 0.09419(19) -0.53036(15) 0.37610(10) 0.0363(4) Uani 1 1 d . . . . .
H22 H 0.0392 -0.5629 0.3251 0.055 Uiso 1 1 calc R U . . .
H22A H 0.0576 -0.5770 0.4069 0.055 Uiso 1 1 calc R U . . .
H22B H 0.1944 -0.5309 0.3793 0.055 Uiso 1 1 calc R U . . .
C21 C -0.07554(17) -0.40296(16) 0.39807(10) 0.0330(4) Uani 1 1 d . . . . .
H21 H -0.0827 -0.3234 0.4174 0.049 Uiso 1 1 calc R U . . .
H21A H -0.1138 -0.4525 0.4270 0.049 Uiso 1 1 calc R U . . .
H21B H -0.1300 -0.4316 0.3468 0.049 Uiso 1 1 calc R U . . .
C15 C 0.8457(2) -0.14616(17) 0.34564(12) 0.0282(4) Uani 0.8957(14) 1 d . . P A 1
H15 H 0.8124 -0.2225 0.3145 0.034 Uiso 0.8957(14) 1 calc R U P A 1
C18 C 0.9453(3) 0.0761(2) 0.43511(15) 0.0308(6) Uani 0.8957(14) 1 d . . P A 1
H18 H 0.9797 0.1525 0.4660 0.037 Uiso 0.8957(14) 1 calc R U P A 1
C36 C 0.68671(17) 0.05244(15) 0.24807(9) 0.0309(4) Uani 1 1 d . . . . .
H36 H 0.7652 0.0590 0.2900 0.046 Uiso 1 1 calc R U . . .
H36A H 0.7222 0.0479 0.2038 0.046 Uiso 1 1 calc R U . . .
H36B H 0.6131 -0.0176 0.2413 0.046 Uiso 1 1 calc R U . . .
C42 C 0.10510(16) 0.16195(15) 0.14252(9) 0.0308(4) Uani 1 1 d . . . . .
C17 C 1.0237(3) 0.0325(3) 0.3887(2) 0.0328(7) Uani 0.8957(14) 1 d . . P A 1
H17 H 1.1108 0.0790 0.3870 0.039 Uiso 0.8957(14) 1 calc R U P A 1
C38 C 0.49524(17) 0.22096(15) 0.00935(8) 0.0295(4) Uani 1 1 d . . . . .
C24 C 0.0378(2) -0.34845(15) 0.14861(9) 0.0369(4) Uani 1 1 d . . . . .
C37 C 0.74209(17) 0.26713(15) 0.27370(9) 0.0355(4) Uani 1 1 d . . . . .
H37 H 0.8171 0.2742 0.3173 0.053 Uiso 1 1 calc R U . . .
H37A H 0.7029 0.3361 0.2803 0.053 Uiso 1 1 calc R U . . .
H37B H 0.7818 0.2599 0.2307 0.053 Uiso 1 1 calc R U . . .
C25 C -0.0220(2) -0.25464(18) 0.12024(11) 0.0531(6) Uani 1 1 d . . . . .
H25 H -0.0826 -0.2255 0.1508 0.080 Uiso 1 1 calc R U . . .
H25A H -0.0782 -0.2872 0.0695 0.080 Uiso 1 1 calc R U . . .
H25B H 0.0565 -0.1910 0.1222 0.080 Uiso 1 1 calc R U . . .
C16 C 0.9749(3) -0.0784(2) 0.34502(15) 0.0334(6) Uani 0.8957(14) 1 d . . P A 1
H16 H 1.0299 -0.1093 0.3140 0.040 Uiso 0.8957(14) 1 calc R U P A 1
C8 C 0.55530(18) -0.32299(15) 0.32704(10) 0.0277(4) Uani 0.8957(14) 1 d . . P A 1
C13 C 0.5256(2) -0.42617(18) 0.34651(14) 0.0378(5) Uani 0.8957(14) 1 d . . P A 1
H13 H 0.5341 -0.4256 0.3966 0.045 Uiso 0.8957(14) 1 calc R U P A 1
C26 C -0.0890(2) -0.45177(17) 0.13429(10) 0.0457(5) Uani 1 1 d . . . . .
H26 H -0.1585 -0.4277 0.1605 0.069 Uiso 1 1 calc R U . . .
H26A H -0.0556 -0.5146 0.1516 0.069 Uiso 1 1 calc R U . . .
H26B H -0.1337 -0.4789 0.0816 0.069 Uiso 1 1 calc R U . . .
C27 C 0.1396(2) -0.39253(18) 0.10407(10) 0.0542(6) Uani 1 1 d . . . . .
H27 H 0.0901 -0.4200 0.0520 0.081 Uiso 1 1 calc R U . . .
H27A H 0.1712 -0.4563 0.1210 0.081 Uiso 1 1 calc R U . . .
H27B H 0.2222 -0.3293 0.1109 0.081 Uiso 1 1 calc R U . . .
C44 C 0.00242(17) 0.04426(17) 0.12712(11) 0.0427(5) Uani 1 1 d . . . . .
H44 H 0.0071 -0.0057 0.0809 0.064 Uiso 1 1 calc R U . . .
H44A H -0.0946 0.0548 0.1235 0.064 Uiso 1 1 calc R U . . .
H44B H 0.0289 0.0082 0.1671 0.064 Uiso 1 1 calc R U . . .
C45 C 0.1117(2) 0.23675(18) 0.21879(11) 0.0470(5) Uani 1 1 d . . . . .
H45 H 0.0158 0.2444 0.2219 0.070 Uiso 1 1 calc R U . . .
H45A H 0.1730 0.3136 0.2268 0.070 Uiso 1 1 calc R U . . .
H45B H 0.1504 0.1999 0.2563 0.070 Uiso 1 1 calc R U . . .
C9 C 0.5418(4) -0.3248(3) 0.2535(2) 0.0371(9) Uani 0.8957(14) 1 d . . P A 1
H9 H 0.5594 -0.2543 0.2394 0.044 Uiso 0.8957(14) 1 calc R U P A 1
C43 C 0.04065(19) 0.22377(19) 0.08698(12) 0.0476(5) Uani 1 1 d . . . . .
H43 H 0.0223 0.1743 0.0372 0.071 Uiso 1 1 calc R U . . .
H43A H 0.1073 0.2969 0.0919 0.071 Uiso 1 1 calc R U . . .
H43B H -0.0488 0.2395 0.0965 0.071 Uiso 1 1 calc R U . . .
C39 C 0.6477(2) 0.2138(3) 0.01134(12) 0.0475(7) Uani 0.869(4) 1 d . . P B 1
H39 H 0.6585 0.1361 0.0141 0.071 Uiso 0.869(4) 1 calc R U P B 1
H39A H 0.7116 0.2713 0.0544 0.071 Uiso 0.869(4) 1 calc R U P B 1
H39B H 0.6716 0.2292 -0.0332 0.071 Uiso 0.869(4) 1 calc R U P B 1
B1 B 0.6129(2) -0.2046(3) 0.49542(13) 0.0360(5) Uani 0.8957(14) 1 d . . P A 1
H1 H 0.5142(13) -0.2655(12) 0.4970(2) 0.054 Uiso 0.8957(14) 1 calc R U P A 1
H1A H 0.6251(15) -0.1178(11) 0.5338(5) 0.054 Uiso 0.8957(14) 1 calc R U P A 1
H1B H 0.7078(14) -0.2401(12) 0.5126(4) 0.054 Uiso 0.8957(14) 1 calc R U P A 1
C40 C 0.4841(3) 0.34651(19) 0.00973(13) 0.0480(7) Uani 0.869(4) 1 d . . P B 1
H40 H 0.5497 0.4002 0.0539 0.072 Uiso 0.869(4) 1 calc R U P B 1
H40A H 0.3867 0.3535 0.0093 0.072 Uiso 0.869(4) 1 calc R U P B 1
H40B H 0.5090 0.3653 -0.0338 0.072 Uiso 0.869(4) 1 calc R U P B 1
C41 C 0.3992(2) 0.1401(2) -0.06139(10) 0.0404(6) Uani 0.869(4) 1 d . . P B 1
H41 H 0.4274 0.1628 -0.1032 0.061 Uiso 0.869(4) 1 calc R U P B 1
H41A H 0.3005 0.1447 -0.0635 0.061 Uiso 0.869(4) 1 calc R U P B 1
H41B H 0.4077 0.0605 -0.0632 0.061 Uiso 0.869(4) 1 calc R U P B 1
C12 C 0.4830(2) -0.53112(18) 0.29266(16) 0.0513(6) Uani 0.8957(14) 1 d . . P A 1
H12 H 0.4616 -0.6017 0.3063 0.062 Uiso 0.8957(14) 1 calc R U P A 1
C10 C 0.5022(2) -0.4310(2) 0.20035(13) 0.0485(6) Uani 0.8957(14) 1 d . . P A 1
H10 H 0.4962 -0.4325 0.1503 0.058 Uiso 0.8957(14) 1 calc R U P A 1
C11 C 0.4719(2) -0.53334(19) 0.22029(15) 0.0533(6) Uani 0.8957(14) 1 d . . P A 1
H11 H 0.4433 -0.6052 0.1840 0.064 Uiso 0.8957(14) 1 calc R U P A 1
P4 P 0.5908(5) -0.2301(4) 0.3357(2) 0.0341(14) Uiso 0.1043(14) 1 d . . P A 2
C48 C 0.5989(17) 0.3313(13) 0.0328(9) 0.045(4) Uiso 0.131(4) 1 d . . P B 2
H48 H 0.5621 0.3893 0.0625 0.068 Uiso 0.131(4) 1 calc R U P B 2
H48A H 0.6167 0.3563 -0.0103 0.068 Uiso 0.131(4) 1 calc R U P B 2
H48B H 0.6878 0.3228 0.0621 0.068 Uiso 0.131(4) 1 calc R U P B 2
C47 C 0.5873(19) 0.1223(16) -0.0171(9) 0.052(5) Uiso 0.131(4) 1 d . . P B 2
H47 H 0.6238 0.1380 -0.0586 0.078 Uiso 0.131(4) 1 calc R U P B 2
H47A H 0.5247 0.0446 -0.0319 0.078 Uiso 0.131(4) 1 calc R U P B 2
H47B H 0.6670 0.1271 0.0238 0.078 Uiso 0.131(4) 1 calc R U P B 2
C46 C 0.378(2) 0.2160(19) -0.0548(10) 0.060(5) Uiso 0.131(4) 1 d . . P B 2
H46 H 0.3361 0.2827 -0.0433 0.090 Uiso 0.131(4) 1 calc R U P B 2
H46A H 0.3051 0.1443 -0.0653 0.090 Uiso 0.131(4) 1 calc R U P B 2
H46B H 0.4167 0.2179 -0.0977 0.090 Uiso 0.131(4) 1 calc R U P B 2
C50 C 0.7612(12) -0.1273(12) 0.3623(7) 0.020(3) Uiso 0.1043(14) 1 d G U P A 2
C51 C 0.8499(16) -0.1546(11) 0.3168(7) 0.024(3) Uiso 0.1043(14) 1 d G U P A 2
H51 H 0.8204 -0.2238 0.2783 0.028 Uiso 0.1043(14) 1 calc R U P A 2
C52 C 0.9816(16) -0.0807(17) 0.3277(10) 0.015(4) Uiso 0.1043(14) 1 d G U P A 2
H52 H 1.0423 -0.0993 0.2966 0.018 Uiso 0.1043(14) 1 calc R U P A 2
C53 C 1.0248(18) 0.0206(17) 0.3841(13) 0.021(5) Uiso 0.1043(14) 1 d G U P A 2
H53 H 1.1148 0.0712 0.3915 0.026 Uiso 0.1043(14) 1 calc R U P A 2
C54 C 0.936(2) 0.0479(14) 0.4295(11) 0.027(4) Uiso 0.1043(14) 1 d G U P A 2
H54 H 0.9655 0.1172 0.4680 0.032 Uiso 0.1043(14) 1 calc R U P A 2
C55 C 0.8043(16) -0.0260(14) 0.4186(8) 0.020(4) Uiso 0.1043(14) 1 d G U P A 2
H55 H 0.7437 -0.0073 0.4497 0.024 Uiso 0.1043(14) 1 calc R U P A 2
C56 C 0.5869(18) -0.3014(15) 0.4089(9) 0.036(4) Uiso 0.1043(14) 1 d . . P A 2
C57 C 0.535(2) -0.4200(17) 0.3889(11) 0.037(4) Uiso 0.1043(14) 1 d . . P A 2
H57 H 0.5013 -0.4607 0.3386 0.044 Uiso 0.1043(14) 1 calc R U P A 2
C58 C 0.533(2) -0.4803(18) 0.4441(11) 0.049(5) Uiso 0.1043(14) 1 d . . P A 2
H58 H 0.4997 -0.5621 0.4310 0.058 Uiso 0.1043(14) 1 calc R U P A 2
C59 C 0.579(2) -0.4225(19) 0.5140(12) 0.057(5) Uiso 0.1043(14) 1 d . . P A 2
H59 H 0.5703 -0.4618 0.5511 0.068 Uiso 0.1043(14) 1 calc R U P A 2
C60 C 0.634(3) -0.313(2) 0.5316(14) 0.066(6) Uiso 0.1043(14) 1 d . . P A 2
H60 H 0.6659 -0.2732 0.5821 0.079 Uiso 0.1043(14) 1 calc R U P A 2
C61 C 0.648(3) -0.249(3) 0.4771(15) 0.065(8) Uiso 0.1043(14) 1 d . . P A 2
H61 H 0.7009 -0.1706 0.4908 0.078 Uiso 0.1043(14) 1 calc R U P A 2
B2 B 0.546(4) -0.345(3) 0.240(2) 0.028(8) Uiso 0.1043(14) 1 d . . P A 2
H2A H 0.442(11) -0.409(8) 0.232(3) 0.042 Uiso 0.1043(14) 1 calc R U P A 2
H2B H 0.635(11) -0.393(8) 0.238(3) 0.042 Uiso 0.1043(14) 1 calc R U P A 2
H2C H 0.537(12) -0.299(6) 0.194(4) 0.042 Uiso 0.1043(14) 1 calc R U P A 2
C49 C 0.476(3) -0.131(3) 0.3471(16) 0.035(8) Uiso 0.1043(14) 1 d . . P A 2
H49 H 0.5077 -0.0822 0.3981 0.043 Uiso 0.1043(14) 1 calc R U P A 2
H49A H 0.4879 -0.0801 0.3142 0.043 Uiso 0.1043(14) 1 calc R U P A 2

loop_
_atom_site_aniso_label
_atom_site_aniso_U_11
_atom_site_aniso_U_22
_atom_site_aniso_U_33
_atom_site_aniso_U_23
_atom_site_aniso_U_13
_atom_site_aniso_U_12
P2 0.0223(2) 0.0278(2) 0.0237(2) 0.00737(17) 0.00970(15) 0.00119(16)
P1 0.0257(2) 0.0263(2) 0.0220(2) 0.00647(16) 0.00990(16) -0.00067(16)
P3 0.0182(2) 0.0242(3) 0.0235(3) 0.00722(18) 0.00316(16) 0.00093(17)
C28 0.0200(7) 0.0204(8) 0.0208(7) 0.0032(6) 0.0062(6) 0.0016(6)
C1 0.0226(7) 0.0219(8) 0.0224(7) 0.0054(6) 0.0097(6) 0.0020(6)
C2 0.0182(7) 0.0216(8) 0.0252(8) 0.0060(6) 0.0072(6) 0.0024(6)
C30 0.0178(7) 0.0247(8) 0.0255(8) 0.0057(6) 0.0072(6) 0.0014(6)
C32 0.0216(7) 0.0230(8) 0.0248(8) 0.0080(6) 0.0010(6) 0.0028(6)
C7 0.0161(9) 0.0204(11) 0.0240(12) 0.0059(9) 0.0055(9) 0.0021(8)
C5 0.0232(7) 0.0217(8) 0.0260(8) 0.0022(6) 0.0069(6) -0.0042(6)
C33 0.0190(7) 0.0205(8) 0.0258(8) 0.0024(6) 0.0042(6) 0.0012(6)
C4 0.0210(7) 0.0230(8) 0.0246(8) 0.0083(6) 0.0084(6) 0.0027(6)
C3 0.0203(7) 0.0263(8) 0.0228(8) 0.0077(6) 0.0049(6) 0.0035(6)
C29 0.0197(7) 0.0186(8) 0.0216(7) 0.0034(6) 0.0043(6) 0.0011(6)
C14 0.0174(8) 0.0243(11) 0.0221(10) 0.0059(9) 0.0014(7) 0.0033(7)
C31 0.0244(7) 0.0193(8) 0.0229(7) 0.0047(6) 0.0062(6) 0.0001(6)
C20 0.0242(7) 0.0258(9) 0.0280(8) 0.0107(7) 0.0102(6) 0.0015(6)
C6 0.0256(7) 0.0265(9) 0.0206(7) 0.0035(6) 0.0068(6) -0.0002(6)
C19 0.0238(10) 0.0249(12) 0.0267(10) 0.0011(9) 0.0043(8) 0.0033(8)
C34 0.0190(7) 0.0286(9) 0.0238(8) 0.0068(6) 0.0026(6) 0.0000(6)
C35 0.0292(8) 0.0296(9) 0.0223(8) 0.0048(7) 0.0021(6) 0.0014(7)
C23 0.0363(9) 0.0385(10) 0.0291(9) 0.0158(8) 0.0094(7) 0.0017(8)
C22 0.0372(9) 0.0286(9) 0.0462(11) 0.0145(8) 0.0159(8) 0.0032(7)
C21 0.0268(8) 0.0410(10) 0.0361(9) 0.0173(8) 0.0140(7) 0.0047(7)
C15 0.0283(10) 0.0240(10) 0.0307(11) 0.0038(8) 0.0070(9) 0.0064(7)
C18 0.0227(10) 0.0275(13) 0.0339(12) 0.0047(10) -0.0010(8) -0.0024(9)
C36 0.0231(8) 0.0414(10) 0.0297(8) 0.0119(7) 0.0050(6) 0.0094(7)
C42 0.0196(7) 0.0359(10) 0.0367(9) 0.0088(7) 0.0079(7) 0.0057(7)
C17 0.0163(9) 0.0382(14) 0.0427(14) 0.0157(10) 0.0035(8) 0.0010(8)
C38 0.0315(8) 0.0331(9) 0.0238(8) 0.0109(7) 0.0086(7) 0.0009(7)
C24 0.0434(10) 0.0334(10) 0.0212(8) 0.0026(7) 0.0038(7) -0.0126(8)
C37 0.0262(8) 0.0390(10) 0.0329(9) 0.0098(8) 0.0012(7) -0.0073(7)
C25 0.0538(12) 0.0494(13) 0.0353(10) 0.0147(9) -0.0165(9) -0.0139(10)
C16 0.0295(11) 0.0394(14) 0.0368(15) 0.0115(11) 0.0148(10) 0.0123(9)
C8 0.0216(8) 0.0201(10) 0.0379(10) 0.0036(8) 0.0040(7) 0.0043(7)
C13 0.0324(10) 0.0306(12) 0.0520(14) 0.0128(10) 0.0104(10) 0.0093(8)
C26 0.0495(11) 0.0427(11) 0.0258(9) 0.0017(8) 0.0006(8) -0.0188(9)
C27 0.0637(14) 0.0499(13) 0.0305(10) -0.0094(9) 0.0201(9) -0.0183(10)
C44 0.0189(8) 0.0488(12) 0.0550(12) 0.0104(9) 0.0076(8) 0.0002(8)
C45 0.0316(9) 0.0564(13) 0.0520(12) 0.0017(10) 0.0149(9) 0.0175(9)
C9 0.0428(15) 0.0255(16) 0.0369(18) -0.0027(13) 0.0062(12) 0.0100(12)
C43 0.0270(9) 0.0601(13) 0.0640(13) 0.0249(11) 0.0120(9) 0.0201(9)
C39 0.0357(12) 0.080(2) 0.0354(12) 0.0276(13) 0.0190(10) 0.0082(12)
B1 0.0254(11) 0.0553(16) 0.0253(11) 0.0174(11) 0.0027(9) 0.0002(11)
C40 0.0703(17) 0.0367(13) 0.0436(13) 0.0213(10) 0.0229(12) 0.0059(11)
C41 0.0426(12) 0.0498(15) 0.0224(10) 0.0055(9) 0.0086(9) -0.0013(11)
C12 0.0433(13) 0.0203(11) 0.089(2) 0.0107(11) 0.0176(12) 0.0065(9)
C10 0.0490(13) 0.0397(14) 0.0464(13) -0.0080(11) 0.0040(10) 0.0153(11)
C11 0.0404(12) 0.0298(12) 0.0731(18) -0.0134(11) 0.0059(11) 0.0078(10)

loop_
_atom_type_symbol
_atom_type_description
_atom_type_scat_dispersion_real
_atom_type_scat_dispersion_imag
_atom_type_scat_source
C C 0.0033 0.0016 'International Tables Vol C Tables 4.2.6.8 and 6.1.1.4'
H H 0.0000 0.0000 'International Tables Vol C Tables 4.2.6.8 and 6.1.1.4'
B B 0.0013 0.0007 'International Tables Vol C Tables 4.2.6.8 and 6.1.1.4'
P P 0.1023 0.0942 'International Tables Vol C Tables 4.2.6.8 and 6.1.1.4'

loop_
_geom_angle_atom_site_label_1
_geom_angle_atom_site_label_2
_geom_angle_atom_site_label_3
_geom_angle
_geom_angle_site_symmetry_1
_geom_angle_site_symmetry_3
_geom_angle_publ_flag
C28 P2 P1 98.73(5) . . ?
C1 P1 P2 100.39(6) . . ?
C8 P3 C14 107.49(9) . . ?
C8 P3 C7 103.68(10) . . ?
C14 P3 C7 103.79(10) . . ?
C8 P3 B1 114.77(11) . . ?
C14 P3 B1 109.91(9) . . ?
C7 P3 B1 116.29(13) . . ?
C29 C28 C33 118.86(13) . . ?
C29 C28 P2 121.79(11) . . ?
C33 C28 P2 118.97(11) . . ?
C2 C1 C6 118.50(13) . . ?
C2 C1 P1 118.61(11) . . ?
C6 C1 P1 122.88(11) . . ?
C3 C2 C1 120.31(13) . . ?
C3 C2 C7 115.84(15) . . ?
C1 C2 C7 123.67(15) . . ?
C3 C2 C49 122.3(12) . . ?
C1 C2 C49 114.4(11) . . ?
C31 C30 C29 123.10(14) . . ?
C31 C32 C33 123.22(14) . . ?
C2 C7 P3 112.43(16) . . ?
C4 C5 C6 123.78(14) . . ?
C32 C33 C28 117.87(13) . . ?
C32 C33 C42 118.81(13) . . ?
C28 C33 C42 123.12(13) . . ?
C3 C4 C5 117.49(13) . . ?
C3 C4 C20 122.79(13) . . ?
C5 C4 C20 119.59(13) . . ?
C4 C3 C2 121.67(14) . . ?
C30 C29 C28 118.00(13) . . ?
C30 C29 C34 116.05(13) . . ?
C28 C29 C34 125.89(13) . . ?
C15 C14 C19 118.79(16) . . ?
C15 C14 P3 122.49(15) . . ?
C19 C14 P3 118.67(14) . . ?
C30 C31 C32 116.94(13) . . ?
C30 C31 C38 121.90(14) . . ?
C32 C31 C38 120.94(14) . . ?
C23 C20 C21 108.81(13) . . ?
C23 C20 C4 111.49(13) . . ?
C21 C20 C4 109.90(13) . . ?
C23 C20 C22 108.42(14) . . ?
C21 C20 C22 110.02(13) . . ?
C4 C20 C22 108.18(13) . . ?
C5 C6 C1 117.87(13) . . ?
C5 C6 C24 118.30(13) . . ?
C1 C6 C24 123.74(13) . . ?
C18 C19 C14 119.97(18) . . ?
C35 C34 C36 110.67(13) . . ?
C35 C34 C37 104.35(13) . . ?
C36 C34 C37 107.98(13) . . ?
C35 C34 C29 113.76(13) . . ?
C36 C34 C29 110.46(13) . . ?
C37 C34 C29 109.28(13) . . ?
C14 C15 C16 120.19(18) . . ?
C17 C18 C19 120.8(2) . . ?
C44 C42 C43 106.64(15) . . ?
C44 C42 C45 110.22(15) . . ?
C43 C42 C45 106.30(16) . . ?
C44 C42 C33 113.24(14) . . ?
C43 C42 C33 111.18(14) . . ?
C45 C42 C33 109.01(13) . . ?
C16 C17 C18 119.43(19) . . ?
C48 C38 C46 112.0(10) . . ?
C41 C38 C39 108.81(17) . . ?
C48 C38 C31 109.9(6) . . ?
C46 C38 C31 115.5(7) . . ?
C41 C38 C31 110.28(14) . . ?
C39 C38 C31 112.54(14) . . ?
C41 C38 C40 108.53(17) . . ?
C39 C38 C40 108.10(17) . . ?
C31 C38 C40 108.49(14) . . ?
C48 C38 C47 104.7(9) . . ?
C46 C38 C47 108.6(10) . . ?
C31 C38 C47 105.3(6) . . ?
C25 C24 C26 106.52(16) . . ?
C25 C24 C27 111.04(16) . . ?
C26 C24 C27 106.20(15) . . ?
C25 C24 C6 111.54(15) . . ?
C26 C24 C6 112.51(13) . . ?
C27 C24 C6 108.91(16) . . ?
C17 C16 C15 120.8(2) . . ?
C13 C8 C9 119.5(2) . . ?
C13 C8 P3 119.01(16) . . ?
C9 C8 P3 121.37(19) . . ?
C8 C13 C12 120.0(2) . . ?
C8 C9 C10 119.7(3) . . ?
C11 C12 C13 120.6(2) . . ?
C11 C10 C9 120.3(3) . . ?
C12 C11 C10 119.8(2) . . ?
C49 P4 C56 105.2(11) . . ?
C49 P4 C50 99.7(11) . . ?
C56 P4 C50 106.0(7) . . ?
C49 P4 B2 117.3(15) . . ?
C56 P4 B2 110.9(13) . . ?
C50 P4 B2 116.4(12) . . ?
C51 C50 C55 120.0 . . ?
C51 C50 P4 113.1(9) . . ?
C55 C50 P4 126.8(9) . . ?
C50 C51 C52 120.0 . . ?
C53 C52 C51 120.0 . . ?
C52 C53 C54 120.0 . . ?
C55 C54 C53 120.0 . . ?
C54 C55 C50 120.0 . . ?
C61 C56 C57 120(2) . . ?
C61 C56 P4 122.6(17) . . ?
C57 C56 P4 117.1(14) . . ?
C56 C57 C58 119.3(18) . . ?
C59 C58 C57 120(2) . . ?
C59 C58 C59 79.8(16) . 2_646 ?
C57 C58 C59 146.5(17) . 2_646 ?
C60 C59 C58 120(2) . . ?
C60 C59 C58 134(2) . 2_646 ?
C58 C59 C58 100.2(16) . 2_646 ?
C59 C60 C61 122(2) . . ?
C56 C61 C60 118(2) . . ?
C2 C49 P4 115.1(17) . . ?

loop_
_geom_bond_atom_site_label_1
_geom_bond_atom_site_label_2
_geom_bond_distance
_geom_bond_site_symmetry_2
_geom_bond_publ_flag
P2 C28 1.8593(15) . ?
P2 P1 2.0406(8) . ?
P1 C1 1.8598(15) . ?
P3 C8 1.8111(19) . ?
P3 C14 1.8185(18) . ?
P3 C7 1.853(3) . ?
P3 B1 1.924(2) . ?
C28 C29 1.416(2) . ?
C28 C33 1.431(2) . ?
C1 C2 1.409(2) . ?
C1 C6 1.429(2) . ?
C2 C3 1.401(2) . ?
C2 C7 1.520(3) . ?
C2 C49 1.54(3) . ?
C30 C31 1.381(2) . ?
C30 C29 1.404(2) . ?
C32 C31 1.391(2) . ?
C32 C33 1.391(2) . ?
C5 C4 1.391(2) . ?
C5 C6 1.393(2) . ?
C33 C42 1.547(2) . ?
C4 C3 1.377(2) . ?
C4 C20 1.535(2) . ?
C29 C34 1.546(2) . ?
C14 C15 1.388(3) . ?
C14 C19 1.400(3) . ?
C31 C38 1.534(2) . ?
C20 C23 1.529(2) . ?
C20 C21 1.532(2) . ?
C20 C22 1.539(2) . ?
C6 C24 1.542(2) . ?
C19 C18 1.384(3) . ?
C34 C35 1.534(2) . ?
C34 C36 1.536(2) . ?
C34 C37 1.538(2) . ?
C15 C16 1.392(3) . ?
C18 C17 1.380(3) . ?
C42 C44 1.529(2) . ?
C42 C43 1.536(3) . ?
C42 C45 1.537(3) . ?
C17 C16 1.370(3) . ?
C38 C48 1.453(15) . ?
C38 C46 1.497(18) . ?
C38 C41 1.516(3) . ?
C38 C39 1.518(3) . ?
C38 C40 1.549(3) . ?
C38 C47 1.687(17) . ?
C24 C25 1.526(3) . ?
C24 C26 1.538(2) . ?
C24 C27 1.542(3) . ?
C8 C13 1.383(3) . ?
C8 C9 1.392(4) . ?
C13 C12 1.396(3) . ?
C9 C10 1.400(4) . ?
C12 C11 1.371(4) . ?
C10 C11 1.379(3) . ?
P4 C49 1.80(3) . ?
P4 C56 1.810(17) . ?
P4 C50 1.811(12) . ?
P4 B2 1.98(4) . ?
C50 C51 1.3900 . ?
C50 C55 1.3900 . ?
C51 C52 1.3900 . ?
C52 C53 1.3900 . ?
C53 C54 1.3900 . ?
C54 C55 1.3900 . ?
C56 C61 1.30(3) . ?
C56 C57 1.38(3) . ?
C57 C58 1.42(3) . ?
C58 C59 1.32(3) . ?
C58 C59 1.89(3) 2_646 ?
C59 C60 1.28(3) . ?
C59 C58 1.89(3) 2_646 ?
C60 C61 1.45(3) . ?

loop_
_geom_torsion_atom_site_label_1
_geom_torsion_atom_site_label_2
_geom_torsion_atom_site_label_3
_geom_torsion_atom_site_label_4
_geom_torsion
_geom_torsion_site_symmetry_1
_geom_torsion_site_symmetry_2
_geom_torsion_site_symmetry_3
_geom_torsion_site_symmetry_4
_geom_torsion_publ_flag
P1 P2 C28 C29 -71.19(12) . . . . ?
P1 P2 C28 C33 101.66(12) . . . . ?
P2 P1 C1 C2 -66.36(12) . . . . ?
P2 P1 C1 C6 114.99(13) . . . . ?
C6 C1 C2 C3 -7.3(2) . . . . ?
P1 C1 C2 C3 173.95(11) . . . . ?
C6 C1 C2 C7 167.54(17) . . . . ?
P1 C1 C2 C7 -11.2(2) . . . . ?
C6 C1 C2 C49 153.4(11) . . . . ?
P1 C1 C2 C49 -25.3(12) . . . . ?
C3 C2 C7 P3 56.9(2) . . . . ?
C1 C2 C7 P3 -118.14(17) . . . . ?
C8 P3 C7 C2 42.04(19) . . . . ?
C14 P3 C7 C2 154.27(16) . . . . ?
B1 P3 C7 C2 -84.91(19) . . . . ?
C31 C32 C33 C28 -3.3(2) . . . . ?
C31 C32 C33 C42 171.76(14) . . . . ?
C29 C28 C33 C32 14.3(2) . . . . ?
P2 C28 C33 C32 -158.77(12) . . . . ?
C29 C28 C33 C42 -160.54(14) . . . . ?
P2 C28 C33 C42 26.4(2) . . . . ?
C6 C5 C4 C3 -2.7(2) . . . . ?
C6 C5 C4 C20 -178.66(14) . . . . ?
C5 C4 C3 C2 0.7(2) . . . . ?
C20 C4 C3 C2 176.50(14) . . . . ?
C1 C2 C3 C4 4.4(2) . . . . ?
C7 C2 C3 C4 -170.89(17) . . . . ?
C49 C2 C3 C4 -154.8(11) . . . . ?
C31 C30 C29 C28 4.3(2) . . . . ?
C31 C30 C29 C34 -173.03(14) . . . . ?
C33 C28 C29 C30 -14.7(2) . . . . ?
P2 C28 C29 C30 158.11(11) . . . . ?
C33 C28 C29 C34 162.26(14) . . . . ?
P2 C28 C29 C34 -24.9(2) . . . . ?
C8 P3 C14 C15 -6.74(17) . . . . ?
C7 P3 C14 C15 -116.16(17) . . . . ?
B1 P3 C14 C15 118.80(17) . . . . ?
C8 P3 C14 C19 175.69(15) . . . . ?
C7 P3 C14 C19 66.26(18) . . . . ?
B1 P3 C14 C19 -58.78(18) . . . . ?
C29 C30 C31 C32 6.5(2) . . . . ?
C29 C30 C31 C38 -178.72(14) . . . . ?
C33 C32 C31 C30 -7.0(2) . . . . ?
C33 C32 C31 C38 178.19(14) . . . . ?
C3 C4 C20 C23 7.5(2) . . . . ?
C5 C4 C20 C23 -176.79(14) . . . . ?
C3 C4 C20 C21 128.21(16) . . . . ?
C5 C4 C20 C21 -56.05(19) . . . . ?
C3 C4 C20 C22 -111.66(17) . . . . ?
C5 C4 C20 C22 64.08(18) . . . . ?
C4 C5 C6 C1 -0.4(2) . . . . ?
C4 C5 C6 C24 176.15(15) . . . . ?
C2 C1 C6 C5 5.3(2) . . . . ?
P1 C1 C6 C5 -176.02(12) . . . . ?
C2 C1 C6 C24 -170.97(15) . . . . ?
P1 C1 C6 C24 7.7(2) . . . . ?
C15 C14 C19 C18 1.1(3) . . . . ?
P3 C14 C19 C18 178.74(17) . . . . ?
C30 C29 C34 C35 156.47(13) . . . . ?
C28 C29 C34 C35 -20.6(2) . . . . ?
C30 C29 C34 C36 -78.36(16) . . . . ?
C28 C29 C34 C36 104.58(17) . . . . ?
C30 C29 C34 C37 40.30(18) . . . . ?
C28 C29 C34 C37 -136.76(15) . . . . ?
C19 C14 C15 C16 -0.4(3) . . . . ?
P3 C14 C15 C16 -177.99(17) . . . . ?
C14 C19 C18 C17 -0.3(3) . . . . ?
C32 C33 C42 C44 110.52(17) . . . . ?
C28 C33 C42 C44 -74.7(2) . . . . ?
C32 C33 C42 C43 -9.5(2) . . . . ?
C28 C33 C42 C43 165.26(15) . . . . ?
C32 C33 C42 C45 -126.39(16) . . . . ?
C28 C33 C42 C45 48.4(2) . . . . ?
C19 C18 C17 C16 -1.1(3) . . . . ?
C30 C31 C38 C48 -58.4(7) . . . . ?
C32 C31 C38 C48 116.1(7) . . . . ?
C30 C31 C38 C46 173.7(10) . . . . ?
C32 C31 C38 C46 -11.8(10) . . . . ?
C30 C31 C38 C41 133.16(18) . . . . ?
C32 C31 C38 C41 -52.3(2) . . . . ?
C30 C31 C38 C39 11.5(2) . . . . ?
C32 C31 C38 C39 -173.99(17) . . . . ?
C30 C31 C38 C40 -108.10(18) . . . . ?
C32 C31 C38 C40 66.4(2) . . . . ?
C30 C31 C38 C47 53.8(7) . . . . ?
C32 C31 C38 C47 -131.6(7) . . . . ?
C5 C6 C24 C25 121.40(18) . . . . ?
C1 C6 C24 C25 -62.3(2) . . . . ?
C5 C6 C24 C26 1.8(2) . . . . ?
C1 C6 C24 C26 178.05(16) . . . . ?
C5 C6 C24 C27 -115.70(17) . . . . ?
C1 C6 C24 C27 60.6(2) . . . . ?
C18 C17 C16 C15 1.7(3) . . . . ?
C14 C15 C16 C17 -1.0(3) . . . . ?
C14 P3 C8 C13 127.39(15) . . . . ?
C7 P3 C8 C13 -123.10(16) . . . . ?
B1 P3 C8 C13 4.80(19) . . . . ?
C14 P3 C8 C9 -57.2(2) . . . . ?
C7 P3 C8 C9 52.3(2) . . . . ?
B1 P3 C8 C9 -179.8(2) . . . . ?
C9 C8 C13 C12 0.3(3) . . . . ?
P3 C8 C13 C12 175.84(16) . . . . ?
C13 C8 C9 C10 -1.8(4) . . . . ?
P3 C8 C9 C10 -177.2(2) . . . . ?
C8 C13 C12 C11 0.8(3) . . . . ?
C8 C9 C10 C11 2.2(4) . . . . ?
C13 C12 C11 C10 -0.3(3) . . . . ?
C9 C10 C11 C12 -1.2(4) . . . . ?
C49 P4 C50 C51 -137.4(12) . . . . ?
C56 P4 C50 C51 113.6(9) . . . . ?
B2 P4 C50 C51 -10.2(16) . . . . ?
C49 P4 C50 C55 38.9(15) . . . . ?
C56 P4 C50 C55 -70.1(12) . . . . ?
B2 P4 C50 C55 166.1(16) . . . . ?
C55 C50 C51 C52 0.0 . . . . ?
P4 C50 C51 C52 176.6(13) . . . . ?
C50 C51 C52 C53 0.0 . . . . ?
C51 C52 C53 C54 0.0 . . . . ?
C52 C53 C54 C55 0.0 . . . . ?
C53 C54 C55 C50 0.0 . . . . ?
C51 C50 C55 C54 0.0 . . . . ?
P4 C50 C55 C54 -176.1(14) . . . . ?
C49 P4 C56 C61 -71(2) . . . . ?
C50 P4 C56 C61 34(2) . . . . ?
B2 P4 C56 C61 161(2) . . . . ?
C49 P4 C56 C57 118.6(17) . . . . ?
C50 P4 C56 C57 -136.3(14) . . . . ?
B2 P4 C56 C57 -9(2) . . . . ?
C61 C56 C57 C58 8(3) . . . . ?
P4 C56 C57 C58 178.4(14) . . . . ?
C56 C57 C58 C59 1(3) . . . . ?
C56 C57 C58 C59 121(3) . . . 2_646 ?
C57 C58 C59 C60 -5(3) . . . . ?
C59 C58 C59 C60 -156(3) 2_646 . . . ?
C57 C58 C59 C58 151(2) . . . 2_646 ?
C59 C58 C59 C58 -0.001(2) 2_646 . . 2_646 ?
C58 C59 C60 C61 0(4) . . . . ?
C58 C59 C60 C61 -146(2) 2_646 . . . ?
C57 C56 C61 C60 -13(3) . . . . ?
P4 C56 C61 C60 177.7(17) . . . . ?
C59 C60 C61 C56 9(4) . . . . ?
C3 C2 C49 P4 71.4(17) . . . . ?
C1 C2 C49 P4 -89.0(18) . . . . ?
C56 P4 C49 C2 -68.4(19) . . . . ?
C50 P4 C49 C2 -178.1(16) . . . . ?
B2 P4 C49 C2 55(2) . . . . ?
